data_4033494
loop_
_publ_author_name
'Witalewska, Marzena'
'Wrona-Piotrowicz, Anna'
'Makal, Anna'
'Zakrzewski, Janusz'

_publ_section_title
;
 Polycyclic Aromatic N-Ethoxycarbonyl Thioamide S-Oxides and Their Triflic
 Acid Promoted Cyclization to Fluorescent Thiophene Imine-Fused Arenes.
;
_journal_issue 4
_journal_name_full 'The Journal of organic chemistry'
_journal_page_first 1933
_journal_page_last 1939
_journal_paper_doi 10.1021/acs.joc.7b02867
_journal_volume 83
_journal_year 2018
_chemical_formula_moiety 'C28 H31 N O3 S'
_chemical_formula_sum 'C28 H31 N O3 S'
_chemical_formula_weight 461.60
_space_group_crystal_system triclinic
_space_group_IT_number 2
_space_group_name_Hall '-P 1'
_space_group_name_H-M_alt 'P -1'
_symmetry_space_group_name_Hall '-P 1'
_symmetry_space_group_name_H-M 'P -1'
_atom_sites_solution_hydrogens mixed
_atom_sites_solution_primary iterative
_audit_creation_date 2016-02-22
_audit_creation_method
;
Olex2 1.2
(compiled 2016.02.16 svn.r3265 for OlexSys, GUI svn.r5155)
;
_cell_angle_alpha 88.443(2)
_cell_angle_beta 80.206(2)
_cell_angle_gamma 70.222(2)
_cell_formula_units_Z 2
_cell_length_a 8.6888(2)
_cell_length_b 8.7220(2)
_cell_length_c 16.7794(4)
_cell_measurement_reflns_used 27099
_cell_measurement_temperature 100.00(10)
_cell_measurement_theta_max 33.8810
_cell_measurement_theta_min 2.4330
_cell_volume 1178.52(5)
_computing_cell_refinement
;
CrysAlisPro, Agilent Technologies,
Version 1.171.37.33 (release 27-03-2014 CrysAlis171 .NET)
(compiled Mar 27 2014,17:12:48)
;
_computing_data_collection
;
CrysAlisPro, Agilent Technologies,
Version 1.171.37.33 (release 27-03-2014 CrysAlis171 .NET)
(compiled Mar 27 2014,17:12:48)
;
_computing_data_reduction
;
CrysAlisPro, Agilent Technologies,
Version 1.171.37.33 (release 27-03-2014 CrysAlis171 .NET)
(compiled Mar 27 2014,17:12:48)
;
_computing_molecular_graphics 'Olex2 (Dolomanov et al., 2009)'
_computing_publication_material 'Olex2 (Dolomanov et al., 2009)'
_computing_structure_refinement 'ShelXL (Sheldrick, 2015)'
_computing_structure_solution
;
Superflip (Palatinus & Chapuis, 2007;Palatinus & van der Lee, 2008;
Palatinus et al., 2012)
;
_diffrn_ambient_environment air
_diffrn_ambient_temperature 100.00(10)
_diffrn_detector 'CCD plate'
_diffrn_detector_area_resol_mean 5.2195
_diffrn_detector_type Atlas
_diffrn_measured_fraction_theta_full 0.999
_diffrn_measured_fraction_theta_max 0.950
_diffrn_measurement_details
;
#__ type_ start__ end____ width___ exp.time_
  1 omega  -11.00  126.00   1.0000   15.0000
omega____ theta____ kappa____ phi______ frames
    -       32.1364   57.0000 -150.0000 137

#__ type_ start__ end____ width___ exp.time_
  2 omega  -60.00   71.00   1.0000   15.0000
omega____ theta____ kappa____ phi______ frames
    -       32.1364  -37.0000  -30.0000 131

#__ type_ start__ end____ width___ exp.time_
  3 omega  -12.00  135.00   1.0000   15.0000
omega____ theta____ kappa____ phi______ frames
    -       32.1364   77.0000  -90.0000 147

#__ type_ start__ end____ width___ exp.time_
  4 omega  -11.00  126.00   1.0000   15.0000
omega____ theta____ kappa____ phi______ frames
    -       32.1364   57.0000   90.0000 137

#__ type_ start__ end____ width___ exp.time_
  5 omega   35.00  135.00   1.0000   15.0000
omega____ theta____ kappa____ phi______ frames
    -       32.1364  178.0000 -180.0000 100

#__ type_ start__ end____ width___ exp.time_
  6 omega  -12.00  135.00   1.0000   15.0000
omega____ theta____ kappa____ phi______ frames
    -       32.1364   77.0000  -30.0000 147

#__ type_ start__ end____ width___ exp.time_
  7 omega -136.00  -57.00   1.0000   15.0000
omega____ theta____ kappa____ phi______ frames
    -      -33.3864 -178.0000 -180.0000 79

#__ type_ start__ end____ width___ exp.time_
  8 omega    2.00   33.00   1.0000   15.0000
omega____ theta____ kappa____ phi______ frames
    -      -33.3864 -125.0000   32.1735 31

#__ type_ start__ end____ width___ exp.time_
  9 omega  -76.00   61.00   1.0000   15.0000
omega____ theta____ kappa____ phi______ frames
    -      -33.3864   57.0000 -120.0000 137

#__ type_ start__ end____ width___ exp.time_
 10 omega  -70.00  134.00   1.0000   15.0000
omega____ theta____ kappa____ phi______ frames
    -       32.1364    0.0000 -120.0000 204

#__ type_ start__ end____ width___ exp.time_
 11 omega  -70.00  134.00   1.0000   15.0000
omega____ theta____ kappa____ phi______ frames
    -       32.1364    0.0000 -150.0000 204

#__ type_ start__ end____ width___ exp.time_
 12 omega  -11.00  126.00   1.0000   15.0000
omega____ theta____ kappa____ phi______ frames
    -       32.1364   57.0000 -180.0000 137

#__ type_ start__ end____ width___ exp.time_
 13 omega  -70.00  134.00   1.0000   15.0000
omega____ theta____ kappa____ phi______ frames
    -       32.1364    0.0000 -180.0000 204

#__ type_ start__ end____ width___ exp.time_
 14 omega    4.00   26.00   1.0000   15.0000
omega____ theta____ kappa____ phi______ frames
    -      -33.3864 -128.0000  -79.1511 22
;
_diffrn_measurement_device 'four-circle diffractometer'
_diffrn_measurement_device_type 'SuperNova, Dual, Cu at zero, Atlas'
_diffrn_measurement_method '\w scans'
_diffrn_orient_matrix_UB_11 0.0623294000
_diffrn_orient_matrix_UB_12 -0.0758157000
_diffrn_orient_matrix_UB_13 0.0040931000
_diffrn_orient_matrix_UB_21 0.0620315000
_diffrn_orient_matrix_UB_22 0.0327578000
_diffrn_orient_matrix_UB_23 -0.0173369000
_diffrn_orient_matrix_UB_31 0.0044520000
_diffrn_orient_matrix_UB_32 0.0256044000
_diffrn_orient_matrix_UB_33 0.0390492000
_diffrn_radiation_monochromator mirror
_diffrn_radiation_probe x-ray
_diffrn_radiation_type MoK\a
_diffrn_radiation_wavelength 0.71073
_diffrn_reflns_av_R_equivalents 0.0346
_diffrn_reflns_av_unetI/netI 0.0235
_diffrn_reflns_Laue_measured_fraction_full 0.999
_diffrn_reflns_Laue_measured_fraction_max 0.950
_diffrn_reflns_limit_h_max 13
_diffrn_reflns_limit_h_min -13
_diffrn_reflns_limit_k_max 13
_diffrn_reflns_limit_k_min -13
_diffrn_reflns_limit_l_max 25
_diffrn_reflns_limit_l_min -26
_diffrn_reflns_number 58217
_diffrn_reflns_point_group_measured_fraction_full 0.999
_diffrn_reflns_point_group_measured_fraction_max 0.950
_diffrn_reflns_theta_full 25.242
_diffrn_reflns_theta_max 34.134
_diffrn_reflns_theta_min 2.465
_diffrn_source 'SuperNova (Mo) X-ray Source'
_exptl_absorpt_coefficient_mu 0.168
_exptl_absorpt_correction_T_max 1.00000
_exptl_absorpt_correction_T_min 0.57749
_exptl_absorpt_correction_type multi-scan
_exptl_absorpt_process_details
;
CrysAlisPro, Agilent Technologies,
Version 1.171.37.33 (release 27-03-2014 CrysAlis171 .NET)
(compiled Mar 27 2014,17:12:48)
Empirical absorption correction using spherical harmonics,
 implemented in SCALE3 ABSPACK scaling algorithm.
;
_exptl_crystal_colour 'clear colourless'
_exptl_crystal_colour_lustre clear
_exptl_crystal_colour_primary colourless
_exptl_crystal_density_diffrn 1.301
_exptl_crystal_description
;
;
_exptl_crystal_F_000 492
_exptl_crystal_size_max 0.37
_exptl_crystal_size_mid 0.15
_exptl_crystal_size_min 0.13
_refine_diff_density_max 0.563
_refine_diff_density_min -0.319
_refine_diff_density_rms 0.061
_refine_ls_extinction_method none
_refine_ls_goodness_of_fit_ref 1.050
_refine_ls_hydrogen_treatment mixed
_refine_ls_matrix_type full
_refine_ls_number_parameters 308
_refine_ls_number_reflns 9247
_refine_ls_number_restraints 1
_refine_ls_restrained_S_all 1.050
_refine_ls_R_factor_all 0.0442
_refine_ls_R_factor_gt 0.0382
_refine_ls_shift/su_max 0.001
_refine_ls_shift/su_mean 0.000
_refine_ls_structure_factor_coef Fsqd
_refine_ls_weighting_details
;
 w=1/[\s^2^(Fo^2^)+(0.0502P)^2^+0.4571P]
 where P=(Fo^2^+2Fc^2^)/3
;
_refine_ls_weighting_scheme calc
_refine_ls_wR_factor_gt 0.1041
_refine_ls_wR_factor_ref 0.1083
_reflns_Friedel_coverage 0.000
_reflns_number_gt 8173
_reflns_number_total 9247
_reflns_threshold_expression 'I > 2\s(I)'
_cod_data_source_file jo7b02867_si_004.cif
_cod_data_source_block exp_630
_cod_depositor_comments 'Adding full bibliography for 4033490--4033495.cif.'
_cod_original_cell_volume 1178.51(6)
_cod_database_code 4033494
_shelxl_version_number 2013-2
_shelx_space_group_comment
;
The symmetry employed for this shelxl refinement is uniquely defined
by the following loop, which should always be used as a source of
symmetry information in preference to the above space-group names.
They are only intended as comments.
;
_reflns_odcompleteness_completeness 99.99
_reflns_odcompleteness_iscentric 1
_reflns_odcompleteness_theta 32.50
_olex2_refinement_description
;
1. Fixed Uiso
 At 1.2 times of:
  All C(H) groups, All C(H,H) groups, All N(H) groups
 At 1.5 times of:
  All C(H,H,H) groups
2. Restrained distances
 N1-H1
 0.86 with sigma of 0.02
3.a Secondary CH2 refined with riding coordinates:
 C19(H19A,H19B)
3.b Aromatic/amide H refined with riding coordinates:
 C3(H3), C5(H5), C6(H6), C8(H8), C10(H10), C12(H12), C13(H13)
3.c Idealised Me refined as rotating group:
 C20(H20A,H20B,H20C), C22(H22A,H22B,H22C), C23(H23A,H23B,H23C), C24(H24A,H24B,
 H24C), C26(H26A,H26B,H26C), C27(H27A,H27B,H27C), C28(H28A,H28B,H28C)
;
_olex2_date_sample_data_collection 2016-02-16
_olex2_submission_special_instructions 'No special instructions were received'

loop_
_space_group_symop_operation_xyz
'x, y, z'
'-x, -y, -z'

loop_
_atom_site_label
_atom_site_type_symbol
_atom_site_fract_x
_atom_site_fract_y
_atom_site_fract_z
_atom_site_U_iso_or_equiv
_atom_site_adp_type
_atom_site_occupancy
_atom_site_site_symmetry_order
_atom_site_calc_flag
_atom_site_refinement_flags_posn
C1 C 0.66028(10) 0.67296(10) 0.70298(5) 0.01102(13) Uani 1 1 d .
C2 C 0.80001(10) 0.71728(10) 0.70900(5) 0.01128(13) Uani 1 1 d .
C3 C 0.81428(10) 0.76201(10) 0.78635(5) 0.01292(14) Uani 1 1 d .
H3 H 0.9066 0.7937 0.7916 0.016 Uiso 1 1 calc R
C4 C 0.70025(10) 0.76258(10) 0.85605(5) 0.01208(14) Uani 1 1 d .
C5 C 0.72034(11) 0.80608(12) 0.93491(5) 0.01562(15) Uani 1 1 d .
H5 H 0.8137 0.8360 0.9401 0.019 Uiso 1 1 calc R
C6 C 0.60832(11) 0.80509(12) 1.00188(5) 0.01652(16) Uani 1 1 d .
H6 H 0.6252 0.8334 1.0532 0.020 Uiso 1 1 calc R
C7 C 0.46449(10) 0.76186(11) 0.99653(5) 0.01313(14) Uani 1 1 d .
C8 C 0.34220(11) 0.76943(11) 1.06408(5) 0.01480(15) Uani 1 1 d .
H8 H 0.3566 0.8002 1.1154 0.018 Uiso 1 1 calc R
C9 C 0.19938(10) 0.73301(10) 1.05812(5) 0.01235(14) Uani 1 1 d .
C10 C 0.18404(10) 0.68167(10) 0.98248(5) 0.01313(14) Uani 1 1 d .
H10 H 0.0906 0.6514 0.9779 0.016 Uiso 1 1 calc R
C11 C 0.30262(10) 0.67360(10) 0.91333(5) 0.01156(13) Uani 1 1 d .
C12 C 0.28347(11) 0.63022(11) 0.83469(5) 0.01387(14) Uani 1 1 d .
H12 H 0.1901 0.6004 0.8294 0.017 Uiso 1 1 calc R
C13 C 0.39562(10) 0.63068(10) 0.76746(5) 0.01322(14) Uani 1 1 d .
H13 H 0.3782 0.6022 0.7163 0.016 Uiso 1 1 calc R
C14 C 0.54031(10) 0.67335(10) 0.77213(5) 0.01077(13) Uani 1 1 d .
C15 C 0.56104(10) 0.71718(10) 0.84937(5) 0.01065(13) Uani 1 1 d .
C16 C 0.44347(10) 0.71646(10) 0.91967(5) 0.01101(13) Uani 1 1 d .
C17 C 0.62591(10) 0.61850(10) 0.62635(5) 0.01195(14) Uani 1 1 d .
C18 C 0.44258(10) 0.88506(11) 0.58510(5) 0.01428(15) Uani 1 1 d .
C19 C 0.41442(13) 1.12844(11) 0.65394(6) 0.02128(18) Uani 1 1 d .
H19A H 0.2917 1.1645 0.6632 0.026 Uiso 1 1 calc R
H19B H 0.4527 1.1809 0.6052 0.026 Uiso 1 1 calc R
C20 C 0.47455(14) 1.17164(13) 0.72666(7) 0.0241(2) Uani 1 1 d .
H20A H 0.5960 1.1369 0.7161 0.036 Uiso 1 1 calc GR
H20B H 0.4382 1.1163 0.7740 0.036 Uiso 1 1 calc GR
H20C H 0.4284 1.2898 0.7371 0.036 Uiso 1 1 calc GR
C21 C 0.94252(10) 0.71241(10) 0.63875(5) 0.01318(14) Uani 1 1 d .
C22 C 0.89234(11) 0.73931(12) 0.55457(5) 0.01784(16) Uani 1 1 d .
H22A H 0.8651 0.6457 0.5384 0.027 Uiso 1 1 calc GR
H22B H 0.9847 0.7509 0.5153 0.027 Uiso 1 1 calc GR
H22C H 0.7952 0.8385 0.5563 0.027 Uiso 1 1 calc GR
C23 C 1.07997(11) 0.54485(12) 0.63838(6) 0.01855(17) Uani 1 1 d .
H23A H 1.1139 0.5278 0.6917 0.028 Uiso 1 1 calc GR
H23B H 1.1757 0.5414 0.5971 0.028 Uiso 1 1 calc GR
H23C H 1.0377 0.4589 0.6261 0.028 Uiso 1 1 calc GR
C24 C 1.01668(13) 0.84607(13) 0.65145(6) 0.02128(18) Uani 1 1 d .
H24A H 0.9287 0.9530 0.6566 0.032 Uiso 1 1 calc GR
H24B H 1.1026 0.8443 0.6050 0.032 Uiso 1 1 calc GR
H24C H 1.0658 0.8257 0.7008 0.032 Uiso 1 1 calc GR
C25 C 0.05731(10) 0.76110(10) 1.13030(5) 0.01318(14) Uani 1 1 d .
C26 C 0.12041(13) 0.74610(14) 1.21099(6) 0.02181(18) Uani 1 1 d .
H26A H 0.2082 0.6403 1.2120 0.033 Uiso 1 1 calc GR
H26B H 0.0286 0.7547 1.2555 0.033 Uiso 1 1 calc GR
H26C H 0.1648 0.8337 1.2171 0.033 Uiso 1 1 calc GR
C27 C -0.06666(12) 0.93400(11) 1.12528(6) 0.01924(17) Uani 1 1 d .
H27A H -0.0102 1.0137 1.1268 0.029 Uiso 1 1 calc GR
H27B H -0.1582 0.9555 1.1712 0.029 Uiso 1 1 calc GR
H27C H -0.1105 0.9429 1.0746 0.029 Uiso 1 1 calc GR
C28 C -0.03357(12) 0.63816(11) 1.12818(6) 0.01845(17) Uani 1 1 d .
H28A H -0.0850 0.6534 1.0796 0.028 Uiso 1 1 calc GR
H28B H -0.1197 0.6556 1.1764 0.028 Uiso 1 1 calc GR
H28C H 0.0459 0.5271 1.1273 0.028 Uiso 1 1 calc GR
N1 N 0.52009(9) 0.71548(9) 0.57947(5) 0.01370(13) Uani 1 1 d D
H1 H 0.4948(16) 0.6670(16) 0.5439(8) 0.016 Uiso 1 1 d DR
O1 O 0.65091(9) 0.38117(9) 0.53017(4) 0.02084(14) Uani 1 1 d .
O2 O 0.48507(9) 0.95214(8) 0.64415(4) 0.01792(13) Uani 1 1 d .
O3 O 0.34847(9) 0.95587(9) 0.54057(5) 0.02209(15) Uani 1 1 d .
S1 S 0.70495(3) 0.42026(3) 0.60531(2) 0.01413(5) Uani 1 1 d .

loop_
_atom_site_aniso_label
_atom_site_aniso_U_11
_atom_site_aniso_U_22
_atom_site_aniso_U_33
_atom_site_aniso_U_23
_atom_site_aniso_U_13
_atom_site_aniso_U_12
C1 0.0120(3) 0.0116(3) 0.0097(3) -0.0009(2) -0.0022(3) -0.0041(2)
C2 0.0110(3) 0.0121(3) 0.0107(3) 0.0000(2) -0.0016(3) -0.0039(2)
C3 0.0117(3) 0.0167(3) 0.0113(3) -0.0010(3) -0.0018(3) -0.0061(3)
C4 0.0110(3) 0.0151(3) 0.0108(3) -0.0011(3) -0.0023(3) -0.0048(3)
C5 0.0126(3) 0.0235(4) 0.0123(4) -0.0032(3) -0.0021(3) -0.0079(3)
C6 0.0139(3) 0.0262(4) 0.0110(3) -0.0036(3) -0.0019(3) -0.0087(3)
C7 0.0117(3) 0.0173(3) 0.0107(3) -0.0013(3) -0.0018(3) -0.0053(3)
C8 0.0140(3) 0.0198(4) 0.0107(3) -0.0014(3) -0.0015(3) -0.0061(3)
C9 0.0123(3) 0.0124(3) 0.0114(3) 0.0006(3) -0.0009(3) -0.0035(3)
C10 0.0124(3) 0.0143(3) 0.0133(3) -0.0002(3) -0.0011(3) -0.0057(3)
C11 0.0120(3) 0.0122(3) 0.0110(3) -0.0009(3) -0.0017(3) -0.0048(3)
C12 0.0139(3) 0.0169(3) 0.0129(3) -0.0019(3) -0.0019(3) -0.0081(3)
C13 0.0140(3) 0.0156(3) 0.0120(3) -0.0020(3) -0.0023(3) -0.0072(3)
C14 0.0113(3) 0.0112(3) 0.0102(3) -0.0008(2) -0.0020(2) -0.0040(2)
C15 0.0103(3) 0.0111(3) 0.0105(3) -0.0009(2) -0.0018(2) -0.0035(2)
C16 0.0110(3) 0.0119(3) 0.0100(3) -0.0009(2) -0.0020(3) -0.0036(2)
C17 0.0126(3) 0.0140(3) 0.0099(3) -0.0007(3) -0.0014(3) -0.0054(3)
C18 0.0133(3) 0.0160(3) 0.0143(4) 0.0018(3) -0.0023(3) -0.0061(3)
C19 0.0252(4) 0.0121(3) 0.0239(5) -0.0003(3) -0.0049(4) -0.0026(3)
C20 0.0267(5) 0.0182(4) 0.0279(5) -0.0059(4) -0.0026(4) -0.0086(4)
C21 0.0121(3) 0.0163(3) 0.0112(3) -0.0002(3) -0.0006(3) -0.0054(3)
C22 0.0162(4) 0.0267(4) 0.0117(4) 0.0036(3) -0.0022(3) -0.0089(3)
C23 0.0144(4) 0.0214(4) 0.0157(4) 0.0005(3) -0.0002(3) -0.0018(3)
C24 0.0240(4) 0.0263(4) 0.0180(4) -0.0020(3) 0.0020(3) -0.0166(4)
C25 0.0133(3) 0.0130(3) 0.0121(3) 0.0008(3) 0.0001(3) -0.0041(3)
C26 0.0197(4) 0.0336(5) 0.0119(4) 0.0016(3) -0.0009(3) -0.0097(4)
C27 0.0170(4) 0.0137(3) 0.0230(4) 0.0009(3) 0.0021(3) -0.0026(3)
C28 0.0188(4) 0.0170(4) 0.0195(4) 0.0006(3) 0.0022(3) -0.0085(3)
N1 0.0154(3) 0.0151(3) 0.0119(3) -0.0005(2) -0.0048(2) -0.0055(2)
O1 0.0224(3) 0.0233(3) 0.0185(3) -0.0083(3) -0.0065(3) -0.0078(3)
O2 0.0228(3) 0.0122(3) 0.0180(3) -0.0012(2) -0.0081(2) -0.0027(2)
O3 0.0237(3) 0.0207(3) 0.0253(4) 0.0069(3) -0.0136(3) -0.0078(3)
S1 0.01573(9) 0.01339(9) 0.01335(10) -0.00251(7) -0.00320(7) -0.00447(7)

loop_
_atom_type_symbol
_atom_type_description
_atom_type_scat_dispersion_real
_atom_type_scat_dispersion_imag
_atom_type_scat_source
C C 0.0033 0.0016 'International Tables Vol C Tables 4.2.6.8 and 6.1.1.4'
H H 0.0000 0.0000 'International Tables Vol C Tables 4.2.6.8 and 6.1.1.4'
N N 0.0061 0.0033 'International Tables Vol C Tables 4.2.6.8 and 6.1.1.4'
O O 0.0106 0.0060 'International Tables Vol C Tables 4.2.6.8 and 6.1.1.4'
S S 0.1246 0.1234 'International Tables Vol C Tables 4.2.6.8 and 6.1.1.4'

loop_
_geom_angle_atom_site_label_1
_geom_angle_atom_site_label_2
_geom_angle_atom_site_label_3
_geom_angle
C2 C1 C14 121.48(7)
C2 C1 C17 124.55(7)
C14 C1 C17 113.95(7)
C1 C2 C21 125.77(7)
C3 C2 C1 116.82(7)
C3 C2 C21 117.34(7)
C2 C3 H3 118.2
C4 C3 C2 123.62(8)
C4 C3 H3 118.2
C3 C4 C5 122.22(8)
C3 C4 C15 119.08(8)
C15 C4 C5 118.69(7)
C4 C5 H5 119.4
C6 C5 C4 121.22(8)
C6 C5 H5 119.4
C5 C6 H6 119.4
C5 C6 C7 121.16(8)
C7 C6 H6 119.4
C8 C7 C6 122.11(8)
C8 C7 C16 119.28(8)
C16 C7 C6 118.56(7)
C7 C8 H8 119.0
C9 C8 C7 121.98(8)
C9 C8 H8 119.0
C8 C9 C25 121.33(8)
C10 C9 C8 117.97(8)
C10 C9 C25 120.53(7)
C9 C10 H10 119.1
C9 C10 C11 121.86(8)
C11 C10 H10 119.1
C10 C11 C12 122.34(7)
C10 C11 C16 119.53(8)
C16 C11 C12 118.07(7)
C11 C12 H12 119.2
C13 C12 C11 121.68(8)
C13 C12 H12 119.2
C12 C13 H13 119.3
C12 C13 C14 121.45(8)
C14 C13 H13 119.3
C1 C14 C13 122.56(7)
C15 C14 C1 119.77(7)
C15 C14 C13 117.67(7)
C4 C15 C14 119.22(7)
C4 C15 C16 120.03(7)
C14 C15 C16 120.75(7)
C7 C16 C15 120.33(7)
C11 C16 C7 119.28(7)
C11 C16 C15 120.37(7)
C1 C17 S1 115.62(6)
N1 C17 C1 124.99(7)
N1 C17 S1 118.87(6)
O2 C18 N1 111.97(7)
O3 C18 N1 121.76(8)
O3 C18 O2 126.27(8)
H19A C19 H19B 108.7
C20 C19 H19A 110.6
C20 C19 H19B 110.6
O2 C19 H19A 110.6
O2 C19 H19B 110.6
O2 C19 C20 105.68(8)
C19 C20 H20A 109.5
C19 C20 H20B 109.5
C19 C20 H20C 109.5
H20A C20 H20B 109.5
H20A C20 H20C 109.5
H20B C20 H20C 109.5
C22 C21 C2 114.96(7)
C22 C21 C23 109.08(7)
C22 C21 C24 105.71(7)
C23 C21 C2 107.68(7)
C23 C21 C24 108.31(8)
C24 C21 C2 110.93(7)
C21 C22 H22A 109.5
C21 C22 H22B 109.5
C21 C22 H22C 109.5
H22A C22 H22B 109.5
H22A C22 H22C 109.5
H22B C22 H22C 109.5
C21 C23 H23A 109.5
C21 C23 H23B 109.5
C21 C23 H23C 109.5
H23A C23 H23B 109.5
H23A C23 H23C 109.5
H23B C23 H23C 109.5
C21 C24 H24A 109.5
C21 C24 H24B 109.5
C21 C24 H24C 109.5
H24A C24 H24B 109.5
H24A C24 H24C 109.5
H24B C24 H24C 109.5
C9 C25 C27 107.84(7)
C9 C25 C28 111.42(7)
C26 C25 C9 111.59(7)
C26 C25 C27 109.20(8)
C26 C25 C28 108.06(8)
C28 C25 C27 108.68(7)
C25 C26 H26A 109.5
C25 C26 H26B 109.5
C25 C26 H26C 109.5
H26A C26 H26B 109.5
H26A C26 H26C 109.5
H26B C26 H26C 109.5
C25 C27 H27A 109.5
C25 C27 H27B 109.5
C25 C27 H27C 109.5
H27A C27 H27B 109.5
H27A C27 H27C 109.5
H27B C27 H27C 109.5
C25 C28 H28A 109.5
C25 C28 H28B 109.5
C25 C28 H28C 109.5
H28A C28 H28B 109.5
H28A C28 H28C 109.5
H28B C28 H28C 109.5
C17 N1 C18 128.45(8)
C17 N1 H1 115.9(9)
C18 N1 H1 115.6(9)
C18 O2 C19 116.40(7)
O1 S1 C17 110.03(4)

loop_
_geom_bond_atom_site_label_1
_geom_bond_atom_site_label_2
_geom_bond_distance
C1 C2 1.4125(11)
C1 C14 1.4209(11)
C1 C17 1.4926(12)
C2 C3 1.4025(12)
C2 C21 1.5476(11)
C3 H3 0.9500
C3 C4 1.3973(11)
C4 C5 1.4408(12)
C4 C15 1.4160(11)
C5 H5 0.9500
C5 C6 1.3577(12)
C6 H6 0.9500
C6 C7 1.4390(12)
C7 C8 1.4018(12)
C7 C16 1.4178(12)
C8 H8 0.9500
C8 C9 1.4006(12)
C9 C10 1.3993(12)
C9 C25 1.5341(12)
C10 H10 0.9500
C10 C11 1.4005(11)
C11 C12 1.4340(12)
C11 C16 1.4160(11)
C12 H12 0.9500
C12 C13 1.3604(12)
C13 H13 0.9500
C13 C14 1.4411(11)
C14 C15 1.4181(11)
C15 C16 1.4244(11)
C17 N1 1.3650(11)
C17 S1 1.6532(9)
C18 N1 1.4007(11)
C18 O2 1.3276(11)
C18 O3 1.2039(11)
C19 H19A 0.9900
C19 H19B 0.9900
C19 C20 1.5096(15)
C19 O2 1.4522(11)
C20 H20A 0.9800
C20 H20B 0.9800
C20 H20C 0.9800
C21 C22 1.5370(12)
C21 C23 1.5424(13)
C21 C24 1.5455(13)
C22 H22A 0.9800
C22 H22B 0.9800
C22 H22C 0.9800
C23 H23A 0.9800
C23 H23B 0.9800
C23 H23C 0.9800
C24 H24A 0.9800
C24 H24B 0.9800
C24 H24C 0.9800
C25 C26 1.5314(13)
C25 C27 1.5382(12)
C25 C28 1.5360(13)
C26 H26A 0.9800
C26 H26B 0.9800
C26 H26C 0.9800
C27 H27A 0.9800
C27 H27B 0.9800
C27 H27C 0.9800
C28 H28A 0.9800
C28 H28B 0.9800
C28 H28C 0.9800
N1 H1 0.839(12)
O1 S1 1.5032(7)

loop_
_geom_hbond_atom_site_label_D
_geom_hbond_atom_site_label_H
_geom_hbond_atom_site_label_A
_geom_hbond_distance_DH
_geom_hbond_distance_HA
_geom_hbond_distance_DA
_geom_hbond_angle_DHA
_geom_hbond_site_symmetry_A
N1 H1 O1 0.839(12) 2.061(12) 2.8573(10) 158.2(13) 2_666

loop_
_geom_torsion_atom_site_label_1
_geom_torsion_atom_site_label_2
_geom_torsion_atom_site_label_3
_geom_torsion_atom_site_label_4
_geom_torsion
C1 C2 C3 C4 0.83(12)
C1 C2 C21 C22 29.44(12)
C1 C2 C21 C23 -92.34(10)
C1 C2 C21 C24 149.30(8)
C1 C14 C15 C4 1.03(11)
C1 C14 C15 C16 -179.20(7)
C1 C17 N1 C18 10.26(14)
C1 C17 S1 O1 175.94(6)
C2 C1 C14 C13 179.18(8)
C2 C1 C14 C15 -0.75(12)
C2 C1 C17 N1 -98.79(10)
C2 C1 C17 S1 89.59(9)
C2 C3 C4 C5 178.72(8)
C2 C3 C4 C15 -0.55(13)
C3 C2 C21 C22 -153.85(8)
C3 C2 C21 C23 84.37(9)
C3 C2 C21 C24 -33.99(10)
C3 C4 C5 C6 -179.71(9)
C3 C4 C15 C14 -0.40(12)
C3 C4 C15 C16 179.83(7)
C4 C5 C6 C7 -0.53(14)
C4 C15 C16 C7 0.33(12)
C4 C15 C16 C11 179.04(7)
C5 C4 C15 C14 -179.70(8)
C5 C4 C15 C16 0.53(12)
C5 C6 C7 C8 -176.10(9)
C5 C6 C7 C16 1.37(14)
C6 C7 C8 C9 177.62(8)
C6 C7 C16 C11 -179.98(8)
C6 C7 C16 C15 -1.26(12)
C7 C8 C9 C10 2.52(13)
C7 C8 C9 C25 -172.71(8)
C8 C7 C16 C11 -2.44(12)
C8 C7 C16 C15 176.28(8)
C8 C9 C10 C11 -3.00(12)
C8 C9 C25 C26 -28.67(11)
C8 C9 C25 C27 91.25(10)
C8 C9 C25 C28 -149.56(8)
C9 C10 C11 C12 -176.33(8)
C9 C10 C11 C16 0.77(12)
C10 C9 C25 C26 156.22(8)
C10 C9 C25 C27 -83.86(10)
C10 C9 C25 C28 35.33(11)
C10 C11 C12 C13 176.70(8)
C10 C11 C16 C7 1.99(12)
C10 C11 C16 C15 -176.74(7)
C11 C12 C13 C14 0.61(13)
C12 C11 C16 C7 179.21(7)
C12 C11 C16 C15 0.49(12)
C12 C13 C14 C1 179.25(8)
C12 C13 C14 C15 -0.81(12)
C13 C14 C15 C4 -178.91(7)
C13 C14 C15 C16 0.86(11)
C14 C1 C2 C3 -0.17(12)
C14 C1 C2 C21 176.56(7)
C14 C1 C17 N1 82.67(10)
C14 C1 C17 S1 -88.96(8)
C14 C15 C16 C7 -179.44(7)
C14 C15 C16 C11 -0.73(12)
C15 C4 C5 C6 -0.43(13)
C16 C7 C8 C9 0.17(13)
C16 C11 C12 C13 -0.44(13)
C17 C1 C2 C3 -178.61(7)
C17 C1 C2 C21 -1.89(13)
C17 C1 C14 C13 -2.22(11)
C17 C1 C14 C15 177.85(7)
C20 C19 O2 C18 177.18(8)
C21 C2 C3 C4 -176.17(8)
C25 C9 C10 C11 172.27(7)
N1 C17 S1 O1 3.77(8)
N1 C18 O2 C19 178.59(8)
O2 C18 N1 C17 1.05(13)
O3 C18 N1 C17 -178.43(9)
O3 C18 O2 C19 -1.95(14)
S1 C17 N1 C18 -178.36(7)
